data_2229990
loop_
_publ_author_name
'Chiririwa, Haleden'
'Meijboom, Reinout'
'Omondi, Bernard'

_publ_section_title
;
 Dichlorido{<i>N</i>-[2-(diphenylphosphanyl)benzylidene]isopropylamine-\k^2^<i>N</i>,<i>P</i>}palladium(II)
 dimethyl sulfoxide monosolvate
;
_journal_coeditor_code GO2010
_journal_issue 5
_journal_name_full 'Acta Crystallographica Section E'
_journal_page_first m608
_journal_page_last m609
_journal_paper_doi 10.1107/S1600536811013936
_journal_volume 67
_journal_year 2011
_chemical_formula_iupac '[Pd Cl2 (C22 H22 N P)], C2 H6 O S'
_chemical_formula_moiety 'C22 H22 Cl2 N P Pd, C2 H6 O S'
_chemical_formula_sum 'C24 H28 Cl2 N O P Pd S'
_chemical_formula_weight 586.8
_chemical_name_systematic
;
Dichlorido{<i>N</i>-[2-(diphenylphosphanyl)benzylidene]isopropylamine-
\k^2^<i>N</i>,<i>P</i>}palladium(II) dimethyl sulfoxide monosolvate
;
_space_group_IT_number 2
_symmetry_cell_setting triclinic
_symmetry_space_group_name_Hall '-P 1'
_symmetry_space_group_name_H-M 'P -1'
_atom_sites_solution_hydrogens geom
_atom_sites_solution_primary direct
_atom_sites_solution_secondary difmap
_audit_conform_dict_name cif_core.dic
_audit_conform_dict_version 2.4
_audit_creation_method 'WinGX routine CIF_UPDATE'
_cell_angle_alpha 91.1890(10)
_cell_angle_beta 97.9570(10)
_cell_angle_gamma 94.8690(10)
_cell_formula_units_Z 2
_cell_length_a 8.9935(2)
_cell_length_b 10.0413(2)
_cell_length_c 13.9439(3)
_cell_measurement_reflns_used 45103
_cell_measurement_temperature 173(2)
_cell_measurement_theta_max 28.66
_cell_measurement_theta_min 2.95
_cell_volume 1241.93(5)
_computing_cell_refinement 'DENZO-SMN (Otwinowski & Minor, 1997)'
_computing_data_collection 'COLLECT (Nonius, 1998)'
_computing_data_reduction 'DENZO-SMN (Otwinowski & Minor, 1997)'
_computing_molecular_graphics 'DIAMOND (Brandenburg & Putz, 2005) and ORTEP-3 (Farrugia, 1997)'
_computing_publication_material 'WinGX (Farrugia, 1999)'
_computing_structure_refinement 'SHELXL97 (Sheldrick, 2008)'
_computing_structure_solution 'SHELXS97 (Sheldrick, 2008)'
_diffrn_ambient_temperature 173(2)
_diffrn_measured_fraction_theta_full 0.992
_diffrn_measured_fraction_theta_max 0.992
_diffrn_measurement_device_type 'Nonius KappaCCD'
_diffrn_measurement_method '1.0\% \w scans, 60s'
_diffrn_radiation_monochromator graphite
_diffrn_radiation_type MoK\a
_diffrn_radiation_wavelength 0.71073
_diffrn_reflns_av_R_equivalents 0.0571
_diffrn_reflns_limit_h_max 12
_diffrn_reflns_limit_h_min -12
_diffrn_reflns_limit_k_max 13
_diffrn_reflns_limit_k_min -13
_diffrn_reflns_limit_l_max 18
_diffrn_reflns_limit_l_min -18
_diffrn_reflns_number 45019
_diffrn_reflns_theta_full 28.66
_diffrn_reflns_theta_max 28.66
_diffrn_reflns_theta_min 2.95
_diffrn_standards_decay_% 0
_diffrn_standards_interval_count 0
_diffrn_standards_interval_time 0
_diffrn_standards_number 0
_exptl_absorpt_coefficient_mu 1.128
_exptl_absorpt_correction_T_max 0.9458
_exptl_absorpt_correction_T_min 0.8059
_exptl_absorpt_correction_type multi-scan
_exptl_absorpt_process_details '(XPREP; Sheldrick, 2008)'
_exptl_crystal_colour yellow
_exptl_crystal_density_diffrn 1.569
_exptl_crystal_density_method 'not measured'
_exptl_crystal_description block
_exptl_crystal_F_000 596
_exptl_crystal_size_max 0.2
_exptl_crystal_size_mid 0.1
_exptl_crystal_size_min 0.05
_refine_diff_density_max 0.735
_refine_diff_density_min -0.585
_refine_ls_extinction_method none
_refine_ls_goodness_of_fit_ref 1.04
_refine_ls_hydrogen_treatment constr
_refine_ls_matrix_type full
_refine_ls_number_parameters 284
_refine_ls_number_reflns 6342
_refine_ls_number_restraints 0
_refine_ls_restrained_S_all 1.04
_refine_ls_R_factor_all 0.0393
_refine_ls_R_factor_gt 0.0287
_refine_ls_shift/su_max 0.001
_refine_ls_shift/su_mean 0
_refine_ls_structure_factor_coef Fsqd
_refine_ls_weighting_details 'calc w=1/[\s^2^(Fo^2^)+(0.0269P)^2^+1.3328P] where P=(Fo^2^+2Fc^2^)/3'
_refine_ls_weighting_scheme calc
_refine_ls_wR_factor_gt 0.0642
_refine_ls_wR_factor_ref 0.0692
_reflns_number_gt 5437
_reflns_number_total 6342
_reflns_threshold_expression I>2\s(I)
_cod_data_source_file go2010.cif
_cod_data_source_block I
_cod_database_code 2229990
_cod_database_fobs_code 2229990

loop_
_symmetry_equiv_pos_as_xyz
'x, y, z'
'-x, -y, -z'

loop_
_atom_site_type_symbol
_atom_site_label
_atom_site_fract_x
_atom_site_fract_y
_atom_site_fract_z
_atom_site_U_iso_or_equiv
_atom_site_adp_type
_atom_site_calc_flag
_atom_site_refinement_flags
_atom_site_occupancy
_atom_site_disorder_assembly
_atom_site_disorder_group
Pd Pd1 0.692464(17) 0.906752(15) 0.782015(11) 0.01442(5) Uani d . 1 . .
Cl Cl2 0.81013(7) 1.03910(5) 0.66893(4) 0.02557(12) Uani d . 1 . .
Cl Cl3 0.79546(6) 1.05312(5) 0.90562(4) 0.02177(11) Uani d . 1 . .
P P4 0.60198(6) 0.76339(5) 0.88308(4) 0.01342(10) Uani d . 1 . .
C C5 0.3985(2) 0.7298(2) 0.86142(14) 0.0160(4) Uani d . 1 . .
C C6 0.3297(2) 0.6002(2) 0.84559(16) 0.0211(4) Uani d . 1 . .
H H6 0.3894 0.5267 0.8445 0.025 Uiso calc R 1 . .
C C7 0.1734(3) 0.5788(2) 0.83137(17) 0.0267(5) Uani d . 1 . .
H H7 0.1263 0.4904 0.8208 0.032 Uiso calc R 1 . .
C C8 0.0863(3) 0.6857(3) 0.83255(17) 0.0278(5) Uani d . 1 . .
H H8 -0.0205 0.6705 0.822 0.033 Uiso calc R 1 . .
C C9 0.1537(3) 0.8148(3) 0.84904(18) 0.0276(5) Uani d . 1 . .
H H9 0.0934 0.8878 0.8506 0.033 Uiso calc R 1 . .
C C10 0.3099(2) 0.8373(2) 0.86331(16) 0.0215(4) Uani d . 1 . .
H H10 0.3564 0.9258 0.8744 0.026 Uiso calc R 1 . .
C C11 0.6521(2) 0.7857(2) 1.01311(14) 0.0157(4) Uani d . 1 . .
C C12 0.5403(2) 0.7771(2) 1.07331(16) 0.0198(4) Uani d . 1 . .
H H12 0.4373 0.761 1.0461 0.024 Uiso calc R 1 . .
C C13 0.5799(3) 0.7923(2) 1.17326(17) 0.0253(5) Uani d . 1 . .
H H13 0.5038 0.7868 1.2144 0.03 Uiso calc R 1 . .
C C14 0.7297(3) 0.8155(2) 1.21262(16) 0.0248(5) Uani d . 1 . .
H H14 0.7563 0.8256 1.2809 0.03 Uiso calc R 1 . .
C C15 0.8418(3) 0.8241(2) 1.15317(17) 0.0232(5) Uani d . 1 . .
H H15 0.9446 0.8395 1.1809 0.028 Uiso calc R 1 . .
C C16 0.8037(2) 0.8101(2) 1.05361(16) 0.0199(4) Uani d . 1 . .
H H16 0.8802 0.8172 1.0129 0.024 Uiso calc R 1 . .
C C17 0.6770(2) 0.6088(2) 0.84994(15) 0.0159(4) Uani d . 1 . .
C C18 0.7437(2) 0.5266(2) 0.91970(16) 0.0192(4) Uani d . 1 . .
H H18 0.7501 0.5509 0.9865 0.023 Uiso calc R 1 . .
C C19 0.8007(2) 0.4098(2) 0.89261(17) 0.0223(5) Uani d . 1 . .
H H19 0.8482 0.356 0.9409 0.027 Uiso calc R 1 . .
C C20 0.7890(3) 0.3707(2) 0.79583(17) 0.0233(5) Uani d . 1 . .
H H20 0.827 0.2899 0.7776 0.028 Uiso calc R 1 . .
C C21 0.7210(2) 0.4511(2) 0.72572(17) 0.0215(4) Uani d . 1 . .
H H21 0.7113 0.424 0.6593 0.026 Uiso calc R 1 . .
C C22 0.6667(2) 0.5713(2) 0.75165(15) 0.0172(4) Uani d . 1 . .
C C23 0.5949(2) 0.6484(2) 0.67202(15) 0.0181(4) Uani d . 1 . .
H H23 0.5485 0.5992 0.6152 0.022 Uiso calc R 1 . .
N N24 0.58919(19) 0.77410(17) 0.67214(12) 0.0151(3) Uani d . 1 . .
C C25 0.5053(2) 0.8390(2) 0.58773(16) 0.0213(4) Uani d . 1 . .
H H25 0.5792 0.9031 0.5612 0.026 Uiso calc R 1 . .
C C26 0.4340(3) 0.7429(2) 0.50560(17) 0.0295(5) Uani d . 1 . .
H H26A 0.5125 0.6957 0.4808 0.044 Uiso calc R 1 . .
H H26B 0.3821 0.7929 0.4534 0.044 Uiso calc R 1 . .
H H26C 0.3613 0.678 0.5295 0.044 Uiso calc R 1 . .
C C27 0.3888(3) 0.9202(3) 0.62503(19) 0.0332(6) Uani d . 1 . .
H H27A 0.3169 0.8605 0.6542 0.05 Uiso calc R 1 . .
H H27B 0.335 0.9658 0.5711 0.05 Uiso calc R 1 . .
H H27C 0.4395 0.9867 0.6739 0.05 Uiso calc R 1 . .
S S28 0.84672(7) 0.69728(7) 0.47504(5) 0.03166(14) Uani d . 1 . .
O O29 0.7727(2) 0.5699(2) 0.50672(16) 0.0482(5) Uani d . 1 . .
C C30 0.9867(4) 0.7594(4) 0.5719(3) 0.0637(10) Uani d . 1 . .
H H30A 0.9381 0.784 0.6277 0.096 Uiso calc R 1 . .
H H30B 1.0443 0.8383 0.5513 0.096 Uiso calc R 1 . .
H H30C 1.0547 0.6901 0.5902 0.096 Uiso calc R 1 . .
C C31 0.9725(4) 0.6499(3) 0.3950(2) 0.0425(7) Uani d . 1 . .
H H31A 1.0412 0.5889 0.4276 0.064 Uiso calc R 1 . .
H H31B 1.0309 0.7298 0.3765 0.064 Uiso calc R 1 . .
H H31C 0.9146 0.6048 0.3369 0.064 Uiso calc R 1 . .

loop_
_atom_site_aniso_label
_atom_site_aniso_U_11
_atom_site_aniso_U_22
_atom_site_aniso_U_33
_atom_site_aniso_U_12
_atom_site_aniso_U_13
_atom_site_aniso_U_23
Pd1 0.01427(8) 0.01327(8) 0.01514(8) -0.00108(5) 0.00121(6) 0.00175(5)
Cl2 0.0312(3) 0.0234(3) 0.0205(3) -0.0086(2) 0.0039(2) 0.0057(2)
Cl3 0.0260(3) 0.0174(2) 0.0203(3) -0.0042(2) 0.0015(2) -0.00139(19)
P4 0.0126(2) 0.0129(2) 0.0144(2) -0.00071(18) 0.00179(19) 0.00119(19)
C5 0.0129(9) 0.0209(10) 0.0138(9) -0.0019(8) 0.0021(7) 0.0012(8)
C6 0.0201(10) 0.0199(10) 0.0230(11) -0.0014(8) 0.0035(9) -0.0005(9)
C7 0.0218(11) 0.0273(12) 0.0284(12) -0.0099(9) 0.0018(9) -0.0030(10)
C8 0.0139(10) 0.0409(14) 0.0271(12) -0.0034(9) 0.0008(9) 0.0019(10)
C9 0.0191(11) 0.0315(12) 0.0330(13) 0.0060(9) 0.0036(10) 0.0035(10)
C10 0.0177(10) 0.0204(10) 0.0264(11) 0.0007(8) 0.0033(9) 0.0019(9)
C11 0.0177(10) 0.0144(9) 0.0150(10) 0.0006(8) 0.0025(8) 0.0015(7)
C12 0.0180(10) 0.0211(10) 0.0197(10) -0.0017(8) 0.0028(8) 0.0013(8)
C13 0.0290(12) 0.0274(12) 0.0211(11) 0.0008(9) 0.0094(9) 0.0019(9)
C14 0.0329(13) 0.0253(11) 0.0156(10) 0.0058(10) -0.0008(9) 0.0017(9)
C15 0.0209(11) 0.0224(11) 0.0242(11) 0.0029(9) -0.0054(9) 0.0024(9)
C16 0.0185(10) 0.0193(10) 0.0220(11) 0.0018(8) 0.0029(8) 0.0019(8)
C17 0.0132(9) 0.0139(9) 0.0213(10) -0.0008(7) 0.0053(8) 0.0017(8)
C18 0.0198(10) 0.0192(10) 0.0186(10) -0.0011(8) 0.0048(8) 0.0021(8)
C19 0.0212(11) 0.0187(10) 0.0277(12) 0.0034(8) 0.0042(9) 0.0073(9)
C20 0.0230(11) 0.0166(10) 0.0322(12) 0.0037(8) 0.0096(9) 0.0011(9)
C21 0.0221(11) 0.0197(10) 0.0234(11) 0.0002(8) 0.0073(9) -0.0027(8)
C22 0.0133(9) 0.0164(10) 0.0219(11) -0.0016(7) 0.0038(8) 0.0027(8)
C23 0.0170(10) 0.0195(10) 0.0175(10) -0.0012(8) 0.0028(8) -0.0006(8)
N24 0.0143(8) 0.0180(8) 0.0124(8) -0.0014(6) 0.0011(6) 0.0029(7)
C25 0.0230(11) 0.0217(11) 0.0174(10) 0.0005(9) -0.0027(8) 0.0044(8)
C26 0.0326(13) 0.0304(13) 0.0219(12) 0.0032(10) -0.0089(10) 0.0006(10)
C27 0.0346(14) 0.0353(14) 0.0294(13) 0.0144(11) -0.0034(11) 0.0033(11)
S28 0.0291(3) 0.0336(3) 0.0343(3) 0.0071(3) 0.0082(3) 0.0067(3)
O29 0.0432(12) 0.0504(13) 0.0560(13) 0.0020(10) 0.0234(10) 0.0197(10)
C30 0.056(2) 0.070(2) 0.061(2) 0.0167(18) -0.0100(18) -0.0245(19)
C31 0.0501(17) 0.0439(16) 0.0398(16) 0.0093(14) 0.0240(14) 0.0124(13)

loop_
_atom_type_symbol
_atom_type_description
_atom_type_scat_dispersion_real
_atom_type_scat_dispersion_imag
_atom_type_scat_source
C C 0.0033 0.0016 'International Tables Vol C Tables 4.2.6.8 and 6.1.1.4'
H H 0 0 'International Tables Vol C Tables 4.2.6.8 and 6.1.1.4'
N N 0.0061 0.0033 'International Tables Vol C Tables 4.2.6.8 and 6.1.1.4'
P P 0.1023 0.0942 'International Tables Vol C Tables 4.2.6.8 and 6.1.1.4'
Cl Cl 0.1484 0.1585 'International Tables Vol C Tables 4.2.6.8 and 6.1.1.4'
Pd Pd -0.9988 1.0072 'International Tables Vol C Tables 4.2.6.8 and 6.1.1.4'
S S 0.1246 0.1234 'International Tables Vol C Tables 4.2.6.8 and 6.1.1.4'
O O 0.0106 0.006 'International Tables Vol C Tables 4.2.6.8 and 6.1.1.4'

loop_
_geom_angle_atom_site_label_1
_geom_angle_atom_site_label_2
_geom_angle_atom_site_label_3
_geom_angle_site_symmetry_1
_geom_angle_site_symmetry_3
_geom_angle
_geom_angle_publ_flag
N24 Pd1 P4 . . 86.13(5) ?
N24 Pd1 Cl3 . . 177.29(5) ?
P4 Pd1 Cl3 . . 92.308(19) ?
N24 Pd1 Cl2 . . 91.07(5) ?
P4 Pd1 Cl2 . . 172.60(2) ?
Cl3 Pd1 Cl2 . . 90.74(2) ?
C11 P4 C5 . . 106.03(9) ?
C11 P4 C17 . . 106.11(9) ?
C5 P4 C17 . . 105.72(9) ?
C11 P4 Pd1 . . 121.52(7) ?
C5 P4 Pd1 . . 113.83(7) ?
C17 P4 Pd1 . . 102.26(7) ?
C6 C5 C10 . . 119.75(19) ?
C6 C5 P4 . . 121.68(16) ?
C10 C5 P4 . . 118.55(16) ?
C7 C6 C5 . . 119.8(2) ?
C7 C6 H6 . . 120.1 ?
C5 C6 H6 . . 120.1 ?
C8 C7 C6 . . 120.2(2) ?
C8 C7 H7 . . 119.9 ?
C6 C7 H7 . . 119.9 ?
C7 C8 C9 . . 120.4(2) ?
C7 C8 H8 . . 119.8 ?
C9 C8 H8 . . 119.8 ?
C8 C9 C10 . . 119.8(2) ?
C8 C9 H9 . . 120.1 ?
C10 C9 H9 . . 120.1 ?
C9 C10 C5 . . 120.0(2) ?
C9 C10 H10 . . 120 ?
C5 C10 H10 . . 120 ?
C12 C11 C16 . . 119.77(19) ?
C12 C11 P4 . . 120.23(16) ?
C16 C11 P4 . . 119.99(16) ?
C13 C12 C11 . . 119.9(2) ?
C13 C12 H12 . . 120 ?
C11 C12 H12 . . 120 ?
C14 C13 C12 . . 120.0(2) ?
C14 C13 H13 . . 120 ?
C12 C13 H13 . . 120 ?
C13 C14 C15 . . 120.5(2) ?
C13 C14 H14 . . 119.7 ?
C15 C14 H14 . . 119.7 ?
C16 C15 C14 . . 120.0(2) ?
C16 C15 H15 . . 120 ?
C14 C15 H15 . . 120 ?
C15 C16 C11 . . 119.8(2) ?
C15 C16 H16 . . 120.1 ?
C11 C16 H16 . . 120.1 ?
C18 C17 C22 . . 119.21(19) ?
C18 C17 P4 . . 121.73(16) ?
C22 C17 P4 . . 119.06(15) ?
C19 C18 C17 . . 120.6(2) ?
C19 C18 H18 . . 119.7 ?
C17 C18 H18 . . 119.7 ?
C18 C19 C20 . . 120.6(2) ?
C18 C19 H19 . . 119.7 ?
C20 C19 H19 . . 119.7 ?
C19 C20 C21 . . 119.2(2) ?
C19 C20 H20 . . 120.4 ?
C21 C20 H20 . . 120.4 ?
C20 C21 C22 . . 120.9(2) ?
C20 C21 H21 . . 119.5 ?
C22 C21 H21 . . 119.5 ?
C21 C22 C17 . . 119.37(19) ?
C21 C22 C23 . . 116.68(19) ?
C17 C22 C23 . . 123.88(19) ?
N24 C23 C22 . . 126.2(2) ?
N24 C23 H23 . . 116.9 ?
C22 C23 H23 . . 116.9 ?
C23 N24 C25 . . 120.52(18) ?
C23 N24 Pd1 . . 125.16(15) ?
C25 N24 Pd1 . . 114.31(13) ?
N24 C25 C26 . . 114.55(18) ?
N24 C25 C27 . . 108.31(18) ?
C26 C25 C27 . . 111.5(2) ?
N24 C25 H25 . . 107.4 ?
C26 C25 H25 . . 107.4 ?
C27 C25 H25 . . 107.4 ?
C25 C26 H26A . . 109.5 ?
C25 C26 H26B . . 109.5 ?
H26A C26 H26B . . 109.5 ?
C25 C26 H26C . . 109.5 ?
H26A C26 H26C . . 109.5 ?
H26B C26 H26C . . 109.5 ?
C25 C27 H27A . . 109.5 ?
C25 C27 H27B . . 109.5 ?
H27A C27 H27B . . 109.5 ?
C25 C27 H27C . . 109.5 ?
H27A C27 H27C . . 109.5 ?
H27B C27 H27C . . 109.5 ?
O29 S28 C30 . . 107.28(18) ?
O29 S28 C31 . . 106.12(13) ?
C30 S28 C31 . . 96.87(17) ?
S28 C30 H30A . . 109.5 ?
S28 C30 H30B . . 109.5 ?
H30A C30 H30B . . 109.5 ?
S28 C30 H30C . . 109.5 ?
H30A C30 H30C . . 109.5 ?
H30B C30 H30C . . 109.5 ?
S28 C31 H31A . . 109.5 ?
S28 C31 H31B . . 109.5 ?
H31A C31 H31B . . 109.5 ?
S28 C31 H31C . . 109.5 ?
H31A C31 H31C . . 109.5 ?
H31B C31 H31C . . 109.5 ?

loop_
_geom_bond_atom_site_label_1
_geom_bond_atom_site_label_2
_geom_bond_site_symmetry_2
_geom_bond_distance
_geom_bond_publ_flag
Pd1 N24 . 2.0725(17) yes
Pd1 P4 . 2.2188(5) yes
Pd1 Cl3 . 2.2826(5) yes
Pd1 Cl2 . 2.3838(5) yes
P4 C11 . 1.811(2) ?
P4 C5 . 1.814(2) ?
P4 C17 . 1.820(2) ?
C5 C6 . 1.392(3) ?
C5 C10 . 1.397(3) ?
C6 C7 . 1.390(3) ?
C6 H6 . 0.95 ?
C7 C8 . 1.383(4) ?
C7 H7 . 0.95 ?
C8 C9 . 1.385(3) ?
C8 H8 . 0.95 ?
C9 C10 . 1.389(3) ?
C9 H9 . 0.95 ?
C10 H10 . 0.95 ?
C11 C12 . 1.394(3) ?
C11 C16 . 1.401(3) ?
C12 C13 . 1.392(3) ?
C12 H12 . 0.95 ?
C13 C14 . 1.381(3) ?
C13 H13 . 0.95 ?
C14 C15 . 1.390(3) ?
C14 H14 . 0.95 ?
C15 C16 . 1.384(3) ?
C15 H15 . 0.95 ?
C16 H16 . 0.95 ?
C17 C18 . 1.395(3) ?
C17 C22 . 1.402(3) ?
C18 C19 . 1.385(3) ?
C18 H18 . 0.95 ?
C19 C20 . 1.385(3) ?
C19 H19 . 0.95 ?
C20 C21 . 1.390(3) ?
C20 H20 . 0.95 ?
C21 C22 . 1.399(3) ?
C21 H21 . 0.95 ?
C22 C23 . 1.473(3) ?
C23 N24 . 1.268(3) ?
C23 H23 . 0.95 ?
N24 C25 . 1.500(3) ?
C25 C26 . 1.516(3) ?
C25 C27 . 1.520(3) ?
C25 H25 . 1 ?
C26 H26A . 0.98 ?
C26 H26B . 0.98 ?
C26 H26C . 0.98 ?
C27 H27A . 0.98 ?
C27 H27B . 0.98 ?
C27 H27C . 0.98 ?
S28 O29 . 1.495(2) ?
S28 C30 . 1.777(3) ?
S28 C31 . 1.781(3) ?
C30 H30A . 0.98 ?
C30 H30B . 0.98 ?
C30 H30C . 0.98 ?
C31 H31A . 0.98 ?
C31 H31B . 0.98 ?
C31 H31C . 0.98 ?

loop_
_geom_hbond_atom_site_label_D
_geom_hbond_atom_site_label_H
_geom_hbond_atom_site_label_A
_geom_hbond_site_symmetry_A
_geom_hbond_distance_DH
_geom_hbond_distance_HA
_geom_hbond_distance_DA
_geom_hbond_angle_DHA
C31 H31A O29 2_766 0.98 2.50 3.481(4) 174
C10 H10 Cg3 2_677 0.95 2.84 3.643(2) 146
C8 H8 Cg4 1_455 0.95 2.74 3.577(3) 147

loop_
_geom_torsion_atom_site_label_1
_geom_torsion_atom_site_label_2
_geom_torsion_atom_site_label_3
_geom_torsion_atom_site_label_4
_geom_torsion_site_symmetry_1
_geom_torsion_site_symmetry_2
_geom_torsion_site_symmetry_3
_geom_torsion_site_symmetry_4
_geom_torsion
_geom_torsion_publ_flag
N24 Pd1 P4 C11 . . . . 173.54(9) ?
Cl3 Pd1 P4 C11 . . . . -8.68(8) ?
N24 Pd1 P4 C5 . . . . -57.78(9) ?
Cl3 Pd1 P4 C5 . . . . 120.00(8) ?
N24 Pd1 P4 C17 . . . . 55.74(8) ?
Cl3 Pd1 P4 C17 . . . . -126.48(7) ?
C11 P4 C5 C6 . . . . -99.04(18) ?
C17 P4 C5 C6 . . . . 13.3(2) ?
Pd1 P4 C5 C6 . . . . 124.78(16) ?
C11 P4 C5 C10 . . . . 79.32(18) ?
C17 P4 C5 C10 . . . . -168.29(17) ?
Pd1 P4 C5 C10 . . . . -56.85(18) ?
C10 C5 C6 C7 . . . . 0.3(3) ?
P4 C5 C6 C7 . . . . 178.61(17) ?
C5 C6 C7 C8 . . . . 0.3(3) ?
C6 C7 C8 C9 . . . . -0.8(4) ?
C7 C8 C9 C10 . . . . 0.8(4) ?
C8 C9 C10 C5 . . . . -0.3(4) ?
C6 C5 C10 C9 . . . . -0.2(3) ?
P4 C5 C10 C9 . . . . -178.65(18) ?
C5 P4 C11 C12 . . . . -0.86(19) ?
C17 P4 C11 C12 . . . . -112.97(17) ?
Pd1 P4 C11 C12 . . . . 131.15(15) ?
C5 P4 C11 C16 . . . . 178.44(16) ?
C17 P4 C11 C16 . . . . 66.32(18) ?
Pd1 P4 C11 C16 . . . . -49.55(19) ?
C16 C11 C12 C13 . . . . -0.3(3) ?
P4 C11 C12 C13 . . . . 179.01(17) ?
C11 C12 C13 C14 . . . . -0.2(3) ?
C12 C13 C14 C15 . . . . 0.1(4) ?
C13 C14 C15 C16 . . . . 0.4(3) ?
C14 C15 C16 C11 . . . . -0.8(3) ?
C12 C11 C16 C15 . . . . 0.8(3) ?
P4 C11 C16 C15 . . . . -178.52(16) ?
C11 P4 C17 C18 . . . . 5.77(19) ?
C5 P4 C17 C18 . . . . -106.56(18) ?
Pd1 P4 C17 C18 . . . . 134.06(16) ?
C11 P4 C17 C22 . . . . -174.50(16) ?
C5 P4 C17 C22 . . . . 73.16(17) ?
Pd1 P4 C17 C22 . . . . -46.22(17) ?
C22 C17 C18 C19 . . . . 0.6(3) ?
P4 C17 C18 C19 . . . . -179.64(16) ?
C17 C18 C19 C20 . . . . -1.7(3) ?
C18 C19 C20 C21 . . . . 0.9(3) ?
C19 C20 C21 C22 . . . . 1.0(3) ?
C20 C21 C22 C17 . . . . -2.0(3) ?
C20 C21 C22 C23 . . . . -179.3(2) ?
C18 C17 C22 C21 . . . . 1.2(3) ?
P4 C17 C22 C21 . . . . -178.53(15) ?
C18 C17 C22 C23 . . . . 178.23(19) ?
P4 C17 C22 C23 . . . . -1.5(3) ?
C21 C22 C23 N24 . . . . -152.1(2) ?
C17 C22 C23 N24 . . . . 30.8(3) ?
C22 C23 N24 C25 . . . . -176.85(19) ?
C22 C23 N24 Pd1 . . . . 4.3(3) ?
P4 Pd1 N24 C23 . . . . -45.47(17) ?
Cl2 Pd1 N24 C23 . . . . 127.68(17) ?
P4 Pd1 N24 C25 . . . . 135.59(13) ?
Cl2 Pd1 N24 C25 . . . . -51.26(13) ?
C23 N24 C25 C26 . . . . -1.0(3) ?
Pd1 N24 C25 C26 . . . . 177.99(16) ?
C23 N24 C25 C27 . . . . 124.1(2) ?
Pd1 N24 C25 C27 . . . . -56.9(2) ?
